data_4312705
loop_
_publ_author_name
'Hitoshi Miyasaka'
'Rodolphe Cl\'erac'
'Kaori Mizushima'
'Ken-ichi Sugiura'
'Masahiro Yamashita'
'Wolfgang Wernsdorfer'
'Claude Coulon'

_publ_section_title
;
 [Mn2(saltmen)2Ni(pao)2(L)2](A)2 with L = Pyridine, 4-Picoline,
 4-tert-Butylpyridine, N-Methylimidazole and A = ClO4-, BF4-, PF6-, ReO4-:
 A Family of Single-Chain Magnets
;
_journal_name_full 'Inorganic Chemistry'
_journal_page_first 8203
_journal_page_last 8213
_journal_paper_doi 10.1021/ic034872o
_journal_volume 42
_journal_year 2003
_chemical_formula_moiety 'C60 H66 Cl2 N12 Mn2 O14 Ni '
_chemical_formula_sum 'C60 H66 Cl2 Mn2 N12 Ni O14'
_chemical_formula_weight 1418.74
_space_group_IT_number 15
_symmetry_cell_setting monoclinic
_symmetry_Int_Tables_number 15
_symmetry_space_group_name_Hall '-C 2yc'
_symmetry_space_group_name_H-M 'C 1 2/c 1'
_cell_angle_alpha 90
_cell_angle_beta 98.063(9)
_cell_angle_gamma 90
_cell_formula_units_Z 4
_cell_length_a 21.029(13)
_cell_length_b 15.978(10)
_cell_length_c 18.630(11)
_cell_measurement_reflns_used 4507
_cell_measurement_temperature 123.1
_cell_measurement_theta_max 27.5
_cell_measurement_theta_min 3.1
_cell_volume 6198(7)
_computing_cell_refinement CrystalClear
_computing_data_collection CrystalClear
_computing_data_reduction CrystalStructure
_computing_publication_material 'CrystalStructure Ver. 3.00'
_computing_structure_refinement CRYSTALS
_computing_structure_solution SIR92
_diffrn_detector_area_resol_mean 14.62
_diffrn_measured_fraction_theta_full 0.9954
_diffrn_measured_fraction_theta_max 0.9966
_diffrn_measurement_device_type 'Rigaku Mercury'
_diffrn_measurement_method \w
_diffrn_radiation_type 'Mo K\a'
_diffrn_radiation_wavelength 0.7107
_diffrn_reflns_av_R_equivalents 0.095
_diffrn_reflns_limit_h_max 27
_diffrn_reflns_limit_h_min -27
_diffrn_reflns_limit_k_max 16
_diffrn_reflns_limit_k_min -20
_diffrn_reflns_limit_l_max 21
_diffrn_reflns_limit_l_min -24
_diffrn_reflns_number 24613
_diffrn_reflns_theta_full 27.50
_diffrn_reflns_theta_max 27.48
_exptl_absorpt_coefficient_mu 0.864
_exptl_absorpt_correction_T_max 0.966
_exptl_absorpt_correction_T_min 0.752
_exptl_absorpt_correction_type none
_exptl_crystal_colour brown
_exptl_crystal_density_diffrn 1.520
_exptl_crystal_density_method 'not measured'
_exptl_crystal_description platelet
_exptl_crystal_F_000 2936.00
_exptl_crystal_size_max 0.12
_exptl_crystal_size_mid 0.10
_exptl_crystal_size_min 0.04
_refine_diff_density_max 3.41
_refine_diff_density_min -2.69
_refine_ls_extinction_method none
_refine_ls_goodness_of_fit_ref 1.077
_refine_ls_hydrogen_treatment refall
_refine_ls_number_parameters 401
_refine_ls_number_reflns 7085
_refine_ls_R_factor_gt 0.1080
_refine_ls_shift/su_max 0.0000
_refine_ls_structure_factor_coef Fsqd
_refine_ls_weighting_details 'w = 1/[0.0010Fo^2^ + 1.0000\s^2^(Fo) + 0.5000]/(4Fo^2^)'
_refine_ls_weighting_scheme calc
_refine_ls_wR_factor_ref 0.2550
_reflns_number_gt 3407
_reflns_number_total 7085
_reflns_threshold_expression F^2^>2.0\s(F^2^)
_cod_data_source_file ic034872osi20031017_090744.cif
_cod_data_source_block '__[Mn2(saltmen)2Ni(pao)2(Meim)2](ClO4)2'
_cod_original_cell_volume 6197.9(66)
_cod_original_formula_sum 'C60 H66 Cl2 N12 Mn2 O14 Ni '
_cod_database_code 4312705

loop_
_symmetry_equiv_pos_as_xyz
x,y,z
-x,-y,-z
x+1/2,y+1/2,z
-x+1/2,-y+1/2,-z
-x,y,-z+1/2
x,-y,z+1/2
-x+1/2,y+1/2,-z+1/2
x+1/2,-y+1/2,z+1/2

loop_
_atom_site_label
_atom_site_type_symbol
_atom_site_fract_x
_atom_site_fract_y
_atom_site_fract_z
_atom_site_U_iso_or_equiv
_atom_site_adp_type
_atom_site_occupancy
_atom_site_symmetry_multiplicity
_atom_site_calc_flag
_atom_site_refinement_flags
_atom_site_disorder_assembly
_atom_site_disorder_group
Ni1 Ni 0.5000 0.25658(9) 0.2500 0.0276(4) Uani 1.00 1 d . . .
Mn1 Mn 0.31351(6) 0.20461(8) 0.05121(6) 0.0250(3) Uani 1.00 1 d . . .
Cl1 Cl 0.8971(2) 0.2682(3) 0.1589(3) 0.041(2) Uiso 0.46 1 d P . .
Cl2 Cl 0.8526(3) 0.2591(4) 0.1318(3) 0.062(2) Uiso 0.54 1 d P . .
O1 O 0.2878(2) 0.3182(3) 0.0344(3) 0.028(1) Uani 1.00 1 d . . .
O2 O 0.2584(2) 0.1875(3) 0.1210(3) 0.030(2) Uani 1.00 1 d . . .
O3 O 0.3957(3) 0.2423(3) 0.1216(3) 0.030(2) Uani 1.00 1 d . . .
O4 O 0.9526(5) 0.2224(10) 0.1461(9) 0.066(5) Uiso 0.46 1 d P . .
O5 O 0.8502(9) 0.2081(12) 0.1303(12) 0.100(7) Uiso 0.46 1 d P . .
O6 O 0.8996(8) 0.2769(10) 0.2354(3) 0.066(5) Uiso 0.46 1 d P . .
O7 O 0.8490(5) 0.2828(9) 0.2043(7) 0.048(4) Uiso 0.46 1 d P . .
O8 O 0.8920(8) 0.3297(8) 0.1221(10) 0.106(6) Uiso 0.54 1 d P . .
O9 O 0.8239(8) 0.3215(8) 0.0830(8) 0.095(6) Uiso 0.54 1 d P . .
O10 O 0.9177(4) 0.2354(13) 0.1307(11) 0.103(6) Uiso 0.54 1 d P . .
O11 O 0.8167(8) 0.1850(7) 0.1118(10) 0.101(6) Uiso 0.54 1 d P . .
N1 N 0.3681(3) 0.2098(4) -0.0278(3) 0.023(2) Uani 1.00 1 d . . .
N2 N 0.3317(3) 0.0828(4) 0.0437(3) 0.028(2) Uani 1.00 1 d . . .
N3 N 0.4093(4) 0.2535(5) 0.1918(4) 0.045(2) Uani 1.00 1 d . . .
N4 N 0.4414(3) 0.2606(4) 0.3324(4) 0.033(2) Uani 1.00 1 d . . .
N5 N 0.500000(10) 0.3821(5) 0.250000(10) 0.039(3) Uiso 1.00 1 d . . .
N6 N 0.4842(6) 0.5263(5) 0.2236(6) 0.105(6) Uiso 0.50 1 d P . .
N7 N 0.500000(10) 0.1287(5) 0.250000(10) 0.042(3) Uiso 1.00 1 d . . .
N8 N 0.4730(4) -0.0127(5) 0.2403(6) 0.082(4) Uiso 0.50 1 d P . .
C1 C 0.3285(4) 0.3788(5) 0.0193(4) 0.029(2) Uani 1.00 1 d . . .
C2 C 0.3211(4) 0.4612(5) 0.0425(5) 0.039(3) Uani 1.00 1 d . . .
C3 C 0.3597(4) 0.5234(6) 0.0227(6) 0.045(3) Uani 1.00 1 d . . .
C4 C 0.4068(5) 0.5083(6) -0.0221(6) 0.053(3) Uani 1.00 1 d . . .
C5 C 0.4155(4) 0.4269(5) -0.0454(5) 0.042(3) Uani 1.00 1 d . . .
C6 C 0.3777(4) 0.3608(5) -0.0244(5) 0.037(3) Uani 1.00 1 d . . .
C7 C 0.3895(4) 0.2781(5) -0.0505(4) 0.028(2) Uani 1.00 1 d . . .
C8 C 0.3820(4) 0.1279(5) -0.0631(4) 0.029(2) Uani 1.00 1 d . . .
C9 C 0.4442(4) 0.1299(5) -0.0943(5) 0.036(2) Uani 1.00 1 d . . .
C10 C 0.3271(4) 0.1141(5) -0.1242(4) 0.034(2) Uani 1.00 1 d . . .
C11 C 0.3825(4) 0.0614(5) -0.0020(4) 0.026(2) Uani 1.00 1 d . . .
C12 C 0.4466(4) 0.0657(5) 0.0520(4) 0.033(2) Uani 1.00 1 d . . .
C13 C 0.3744(4) -0.0269(5) -0.0321(5) 0.036(2) Uani 1.00 1 d . . .
C14 C 0.3094(4) 0.0250(5) 0.0824(5) 0.036(2) Uani 1.00 1 d . . .
C15 C 0.2668(4) 0.0389(6) 0.1360(5) 0.039(3) Uani 1.00 1 d . . .
C16 C 0.2502(5) -0.0316(7) 0.1746(5) 0.049(3) Uani 1.00 1 d . . .
C17 C 0.2130(5) -0.0260(7) 0.2296(6) 0.058(4) Uani 1.00 1 d . . .
C18 C 0.1916(5) 0.0526(7) 0.2465(5) 0.052(3) Uani 1.00 1 d . . .
C19 C 0.2072(4) 0.1234(6) 0.2102(5) 0.044(3) Uani 1.00 1 d . . .
C20 C 0.2446(4) 0.1176(5) 0.1544(4) 0.030(2) Uani 1.00 1 d . . .
C21 C 0.3611(5) 0.2586(6) 0.2306(5) 0.048(3) Uani 1.00 1 d . . .
C22 C 0.3786(4) 0.2610(6) 0.3105(5) 0.039(3) Uani 1.00 1 d . . .
C23 C 0.3332(5) 0.2609(6) 0.3568(5) 0.052(3) Uani 1.00 1 d . . .
C24 C 0.3505(6) 0.2623(7) 0.4268(5) 0.057(3) Uani 1.00 1 d . . .
C25 C 0.4159(5) 0.2638(6) 0.4537(5) 0.045(3) Uani 1.00 1 d . . .
C26 C 0.4595(5) 0.2629(5) 0.4052(4) 0.038(3) Uani 1.00 1 d . . .
C27 C 0.4684(6) 0.4441(5) 0.1942(4) 0.083(4) Uiso 1.00 1 d . . .
C28 C 0.4842(6) 0.5263(5) 0.2236(6) 0.159(6) Uiso 0.50 1 d P . .
C29 C 0.4660(9) 0.5997(5) 0.1906(9) 0.119(11) Uiso 0.50 1 d P . .
C30 C 0.4484(2) 0.0732(5) 0.2421(7) 0.071(3) Uiso 1.00 1 d . . .
C31 C 0.4730(4) -0.0127(5) 0.2403(6) 0.123(4) Uiso 0.50 1 d P . .
C32 C 0.4369(6) -0.0832(5) 0.2339(8) 0.078(7) Uiso 0.50 1 d P . .
H1 H 0.2891(4) 0.4738(5) 0.0721(5) 0.047(3) Uiso 1.00 1 c . . .
H2 H 0.3544(4) 0.5786(6) 0.0398(6) 0.055(3) Uiso 1.00 1 c . . .
H3 H 0.4323(5) 0.5528(6) -0.0362(6) 0.063(3) Uiso 1.00 1 c . . .
H4 H 0.4472(4) 0.4157(5) -0.0758(5) 0.052(3) Uiso 1.00 1 c . . .
H5 H 0.4156(4) 0.2741(5) -0.0880(4) 0.034(2) Uiso 1.00 1 c . . .
H6 H 0.4501(4) 0.0781(5) -0.1175(5) 0.044(3) Uiso 1.00 1 c . . .
H7 H 0.4430(4) 0.1740(5) -0.1286(5) 0.044(3) Uiso 1.00 1 c . . .
H8 H 0.4788(4) 0.1388(5) -0.0565(5) 0.044(3) Uiso 1.00 1 c . . .
H9 H 0.2879(4) 0.1092(5) -0.1046(4) 0.041(3) Uiso 1.00 1 c . . .
H10 H 0.3245(4) 0.1602(5) -0.1567(4) 0.041(3) Uiso 1.00 1 c . . .
H11 H 0.3345(4) 0.0642(5) -0.1495(4) 0.041(3) Uiso 1.00 1 c . . .
H12 H 0.4450(4) 0.0266(5) 0.0902(4) 0.040(3) Uiso 1.00 1 c . . .
H13 H 0.4817(4) 0.0526(5) 0.0271(4) 0.040(3) Uiso 1.00 1 c . . .
H14 H 0.4520(4) 0.1205(5) 0.0717(4) 0.040(3) Uiso 1.00 1 c . . .
H15 H 0.3315(4) -0.0344(5) -0.0551(5) 0.044(3) Uiso 1.00 1 c . . .
H16 H 0.4032(4) -0.0355(5) -0.0665(5) 0.044(3) Uiso 1.00 1 c . . .
H17 H 0.3835(4) -0.0661(5) 0.0063(5) 0.044(3) Uiso 1.00 1 c . . .
H18 H 0.3221(4) -0.0311(5) 0.0750(5) 0.043(3) Uiso 1.00 1 c . . .
H19 H 0.2652(5) -0.0850(7) 0.1623(5) 0.060(3) Uiso 1.00 1 c . . .
H20 H 0.2024(5) -0.0743(7) 0.2551(6) 0.072(4) Uiso 1.00 1 c . . .
H21 H 0.1656(5) 0.0580(7) 0.2839(5) 0.064(4) Uiso 1.00 1 c . . .
H22 H 0.1923(4) 0.1766(6) 0.2235(5) 0.054(3) Uiso 1.00 1 c . . .
H23 H 0.3177(5) 0.2608(6) 0.2084(5) 0.059(3) Uiso 1.00 1 c . . .
H24 H 0.2889(5) 0.2598(6) 0.3377(5) 0.064(3) Uiso 1.00 1 c . . .
H25 H 0.3192(6) 0.2624(7) 0.4589(5) 0.070(4) Uiso 1.00 1 c . . .
H26 H 0.4300(5) 0.2653(6) 0.5044(5) 0.054(3) Uiso 1.00 1 c . . .
H27 H 0.5040(5) 0.2640(5) 0.4233(4) 0.047(3) Uiso 1.00 1 c . . .

loop_
_atom_site_aniso_label
_atom_site_aniso_U_11
_atom_site_aniso_U_22
_atom_site_aniso_U_33
_atom_site_aniso_U_12
_atom_site_aniso_U_13
_atom_site_aniso_U_23
Ni1 0.0315(8) 0.0255(8) 0.0258(8) 0.0000 0.0039(6) 0.0000
Mn1 0.0247(6) 0.0274(6) 0.0244(6) 0.0059(5) 0.0084(5) 0.0024(5)
O1 0.023(3) 0.029(3) 0.034(3) -0.001(2) 0.011(2) -0.003(2)
O2 0.027(3) 0.033(3) 0.031(3) 0.008(2) 0.013(2) 0.008(2)
O3 0.034(3) 0.039(3) 0.017(3) -0.003(3) 0.001(2) -0.005(2)
N1 0.024(3) 0.021(3) 0.022(3) 0.001(3) 0.002(3) -0.001(3)
N2 0.031(4) 0.028(4) 0.030(4) 0.003(3) 0.017(3) -0.001(3)
N3 0.047(5) 0.058(5) 0.031(4) 0.006(4) 0.003(4) -0.006(4)
N4 0.032(4) 0.029(4) 0.038(4) 0.000(3) 0.005(3) 0.002(3)
C1 0.024(4) 0.029(4) 0.034(5) 0.005(3) 0.004(4) -0.001(4)
C2 0.035(5) 0.021(4) 0.061(6) -0.004(4) 0.007(4) -0.011(4)
C3 0.029(5) 0.031(5) 0.077(7) -0.003(4) 0.016(5) -0.005(5)
C4 0.042(6) 0.034(5) 0.083(8) -0.013(4) 0.009(5) 0.007(5)
C5 0.031(5) 0.035(5) 0.064(6) -0.004(4) 0.016(4) 0.005(5)
C6 0.034(5) 0.028(5) 0.049(6) -0.007(4) 0.008(4) 0.003(4)
C7 0.028(4) 0.030(4) 0.029(4) 0.001(3) 0.010(3) -0.004(3)
C8 0.028(4) 0.037(5) 0.026(4) 0.003(4) 0.012(3) -0.003(3)
C9 0.032(5) 0.044(5) 0.035(5) 0.009(4) 0.018(4) 0.004(4)
C10 0.041(5) 0.029(4) 0.034(5) 0.004(4) 0.011(4) -0.004(4)
C11 0.026(4) 0.022(4) 0.032(4) 0.007(3) 0.012(3) 0.005(3)
C12 0.029(4) 0.040(5) 0.031(4) 0.009(4) 0.010(4) 0.001(4)
C13 0.039(5) 0.032(5) 0.038(5) 0.006(4) 0.015(4) 0.007(4)
C14 0.039(5) 0.028(5) 0.040(5) -0.007(4) 0.004(4) 0.004(4)
C15 0.039(5) 0.040(5) 0.042(5) -0.003(4) 0.020(4) 0.006(4)
C16 0.054(6) 0.061(7) 0.035(5) -0.006(5) 0.019(5) 0.006(5)
C17 0.060(7) 0.063(7) 0.057(7) -0.014(6) 0.025(6) 0.011(6)
C18 0.052(6) 0.079(8) 0.030(5) -0.015(6) 0.026(4) -0.001(5)
C19 0.041(5) 0.055(6) 0.040(5) -0.007(5) 0.020(4) 0.004(5)
C20 0.031(4) 0.039(5) 0.023(4) -0.003(4) 0.009(3) 0.004(4)
C21 0.046(6) 0.049(6) 0.052(6) -0.003(5) 0.014(5) -0.010(5)
C22 0.041(5) 0.039(5) 0.042(5) -0.007(4) 0.020(4) -0.014(4)
C23 0.057(6) 0.061(7) 0.042(6) -0.004(5) 0.022(5) -0.011(5)
C24 0.074(8) 0.057(7) 0.044(6) 0.007(6) 0.024(5) 0.004(5)
C25 0.052(6) 0.043(6) 0.039(5) 0.010(5) 0.009(5) 0.002(4)
C26 0.050(6) 0.036(5) 0.031(4) -0.010(4) 0.010(4) -0.009(4)

loop_
_atom_type_symbol
_atom_type_description
_atom_type_scat_dispersion_real
_atom_type_scat_dispersion_imag
_atom_type_scat_source
C C 0.003 0.002
;
International Tables for Crystallography
(1992, Vol. C, Tables 4.2.6.8 and 6.1.1.4)
;
H H 0.000 0.000
;
International Tables for Crystallography
(1992, Vol. C, Table 6.1.1.4)
;
Cl Cl 0.148 0.159
;
International Tables for Crystallography
(1992, Vol. C, Tables 4.2.6.8 and 6.1.1.4)
;
Mn Mn 0.337 0.728
;
International Tables for Crystallography
(1992, Vol. C, Tables 4.2.6.8 and 6.1.1.4)
;
N N 0.006 0.003
;
International Tables for Crystallography
(1992, Vol. C, Tables 4.2.6.8 and 6.1.1.4)
;
Ni Ni 0.339 1.112
;
International Tables for Crystallography
(1992, Vol. C, Tables 4.2.6.8 and 6.1.1.4)
;
O O 0.011 0.006
;
International Tables for Crystallography
(1992, Vol. C, Tables 4.2.6.8 and 6.1.1.4)
;

loop_
_geom_angle_atom_site_label_1
_geom_angle_site_symmetry_1
_geom_angle_atom_site_label_2
_geom_angle_site_symmetry_2
_geom_angle_atom_site_label_3
_geom_angle_site_symmetry_3
_geom_angle
_geom_angle_publ_flag
N3 . Ni1 . N4 . 77.9(3) yes
N3 . Ni1 . N5 . 91.4(2) yes
N4 . Ni1 . N5 . 88.3(2) yes
N3 . Ni1 . N7 . 88.6(2) yes
N4 . Ni1 . N7 . 91.7(2) yes
N5 . Ni1 . N7 . 179.994 yes
O1 . Mn1 . O2 . 93.7(2) yes
O1 . Mn1 . O3 . 91.1(2) yes
O2 . Mn1 . O3 . 98.2(2) yes
O1 . Mn1 . N1 . 91.1(2) yes
O2 . Mn1 . N1 . 173.2(3) yes
O3 . Mn1 . N1 . 86.6(2) yes
O1 . Mn1 . N2 . 166.2(3) yes
O2 . Mn1 . N2 . 92.8(2) yes
O3 . Mn1 . N2 . 100.0(3) yes
N1 . Mn1 . N2 . 81.5(3) yes
Cl2 . Cl1 . O4 . 124.5(9) yes
Cl2 . Cl1 . O5 . 34.1(10) yes
O4 . Cl1 . O5 . 97.6(13) yes
Cl2 . Cl1 . O6 . 114.5(8) yes
O4 . Cl1 . O6 . 107.5(10) yes
O5 . Cl1 . O6 . 111.5(12) yes
Cl2 . Cl1 . O7 . 68.5(7) yes
O4 . Cl1 . O7 . 148.1(10) yes
O5 . Cl1 . O7 . 79.7(12) yes
O6 . Cl1 . O7 . 47.2(8) yes
Cl2 . Cl1 . O8 . 80.1(7) yes
O4 . Cl1 . O8 . 109.7(12) yes
O5 . Cl1 . O8 . 109.7(13) yes
O6 . Cl1 . O8 . 118.7(12) yes
O7 . Cl1 . O8 . 101.0(11) yes
Cl2 . Cl1 . O10 . 96.6(10) yes
O4 . Cl1 . O10 . 29.2(14) yes
O5 . Cl1 . O10 . 75.8(14) yes
O6 . Cl1 . O10 . 133.7(15) yes
O7 . Cl1 . O10 . 152.4(15) yes
O8 . Cl1 . O10 . 99.0(16) yes
Cl1 . Cl2 . O5 . 102.1(14) yes
Cl1 . Cl2 . O7 . 69.8(5) yes
O5 . Cl2 . O7 . 106.9(19) yes
Cl1 . Cl2 . O8 . 55.6(8) yes
O5 . Cl2 . O8 . 144.9(19) yes
O7 . Cl2 . O8 . 91.1(10) yes
Cl1 . Cl2 . O9 . 119.9(9) yes
O5 . Cl2 . O9 . 131.0(18) yes
O7 . Cl2 . O9 . 110.4(10) yes
O8 . Cl2 . O9 . 64.3(10) yes
Cl1 . Cl2 . O10 . 38.7(8) yes
O5 . Cl2 . O10 . 77.8(16) yes
O7 . Cl2 . O10 . 105.4(10) yes
O8 . Cl2 . O10 . 68.3(11) yes
O9 . Cl2 . O10 . 119.8(12) yes
Cl1 . Cl2 . O11 . 132.1(10) yes
O5 . Cl2 . O11 . 30.0(17) yes
O7 . Cl2 . O11 . 112.0(10) yes
O8 . Cl2 . O11 . 156.9(12) yes
O9 . Cl2 . O11 . 104.6(11) yes
O10 . Cl2 . O11 . 104.5(12) yes
Mn1 . O1 . C1 . 123.0(5) yes
Mn1 . O2 . C20 . 130.0(5) yes
Mn1 . O3 . N3 . 134.9(5) yes
Cl1 . O4 . O10 . 34.2(15) yes
Cl1 . O5 . Cl2 . 43.9(5) yes
Cl1 . O5 . O10 . 35.8(7) yes
Cl2 . O5 . O10 . 69.7(11) yes
Cl1 . O5 . O11 . 164.0(32) yes
Cl2 . O5 . O11 . 120.3(35) yes
O10 . O5 . O11 . 153.2(34) yes
Cl1 . O6 . O7 . 66.4(4) yes
Cl1 . O7 . Cl2 . 41.7(3) yes
Cl1 . O7 . O6 . 66.4(4) yes
Cl2 . O7 . O6 . 107.0(5) yes
Cl1 . O8 . Cl2 . 44.3(4) yes
Cl1 . O8 . O9 . 102.0(6) yes
Cl2 . O8 . O9 . 57.8(5) yes
Cl1 . O8 . O10 . 33.6(8) yes
Cl2 . O8 . O10 . 55.8(6) yes
O9 . O8 . O10 . 104.5(9) yes
Cl2 . O9 . O8 . 57.9(5) yes
Cl1 . O10 . Cl2 . 44.7(4) yes
Cl1 . O10 . O4 . 116.6(28) yes
Cl2 . O10 . O4 . 157.6(27) yes
Cl1 . O10 . O5 . 68.4(10) yes
Cl2 . O10 . O5 . 32.5(8) yes
O4 . O10 . O5 . 140.8(32) yes
Cl1 . O10 . O8 . 47.5(11) yes
Cl2 . O10 . O8 . 55.8(5) yes
O4 . O10 . O8 . 125.2(28) yes
O5 . O10 . O8 . 88.0(11) yes
Cl2 . O11 . O5 . 29.6(18) yes
Mn1 . N1 . C7 . 123.2(5) yes
Mn1 . N1 . C8 . 116.9(5) yes
C7 . N1 . C8 . 119.9(6) yes
Mn1 . N2 . C11 . 115.0(5) yes
Mn1 . N2 . C14 . 124.7(6) yes
C11 . N2 . C14 . 119.6(7) yes
Ni1 . N3 . O3 . 125.8(6) yes
Ni1 . N3 . C21 . 115.7(6) yes
O3 . N3 . C21 . 118.4(8) yes
Ni1 . N4 . C22 . 116.0(6) yes
Ni1 . N4 . C26 . 128.3(6) yes
C22 . N4 . C26 . 115.7(8) yes
Ni1 . N5 . C27 . 130.7(3) yes
C27 . N6 . C29 . 125.47(4) yes
Ni1 . N7 . C30 . 129.5(2) yes
C30 . N8 . C32 . 125.73(4) yes
O1 . C1 . C2 . 120.6(7) yes
O1 . C1 . C6 . 120.3(7) yes
C2 . C1 . C6 . 119.0(8) yes
C1 . C2 . C3 . 120.3(9) yes
C1 . C2 . H1 . 119.8(10) no
C3 . C2 . H1 . 119.9(10) no
C2 . C3 . C4 . 122.1(9) yes
C2 . C3 . H2 . 118.9(11) no
C4 . C3 . H2 . 118.9(11) no
C3 . C4 . C5 . 118.7(9) yes
C3 . C4 . H3 . 120.7(12) no
C5 . C4 . H3 . 120.7(12) no
C4 . C5 . C6 . 120.7(9) yes
C4 . C5 . H4 . 119.7(11) no
C6 . C5 . H4 . 119.7(10) no
C1 . C6 . C5 . 119.2(8) yes
C1 . C6 . C7 . 123.2(7) yes
C5 . C6 . C7 . 117.5(8) yes
N1 . C7 . C6 . 126.0(7) yes
N1 . C7 . H5 . 117.0(9) no
C6 . C7 . H5 . 117.0(9) no
N1 . C8 . C9 . 112.4(7) yes
N1 . C8 . C10 . 106.2(6) yes
C9 . C8 . C10 . 108.9(7) yes
N1 . C8 . C11 . 104.8(6) yes
C9 . C8 . C11 . 112.3(7) yes
C10 . C8 . C11 . 112.0(7) yes
C8 . C9 . H6 . 109.5(9) no
C8 . C9 . H7 . 109.5(9) no
H6 . C9 . H7 . 109.5(11) no
C8 . C9 . H8 . 109.5(9) no
H6 . C9 . H8 . 109.5(11) no
H7 . C9 . H8 . 109.5(11) no
C8 . C10 . H9 . 109.5(9) no
C8 . C10 . H10 . 109.5(9) no
H9 . C10 . H10 . 109.5(11) no
C8 . C10 . H11 . 109.5(9) no
H9 . C10 . H11 . 109.5(11) no
H10 . C10 . H11 . 109.5(11) no
N2 . C11 . C8 . 109.1(6) yes
N2 . C11 . C12 . 104.0(6) yes
C8 . C11 . C12 . 110.9(6) yes
N2 . C11 . C13 . 111.8(6) yes
C8 . C11 . C13 . 112.0(6) yes
C12 . C11 . C13 . 108.7(6) yes
C11 . C12 . H12 . 109.5(9) no
C11 . C12 . H13 . 109.5(9) no
H12 . C12 . H13 . 109.5(11) no
C11 . C12 . H14 . 109.5(9) no
H12 . C12 . H14 . 109.5(11) no
H13 . C12 . H14 . 109.5(11) no
C11 . C13 . H15 . 109.4(9) no
C11 . C13 . H16 . 109.5(9) no
H15 . C13 . H16 . 109.5(11) no
C11 . C13 . H17 . 109.5(9) no
H15 . C13 . H17 . 109.5(11) no
H16 . C13 . H17 . 109.5(11) no
N2 . C14 . C15 . 125.3(8) yes
N2 . C14 . H18 . 117.3(10) no
C15 . C14 . H18 . 117.3(10) no
C14 . C15 . C16 . 116.8(8) yes
C14 . C15 . C20 . 124.5(8) yes
C16 . C15 . C20 . 118.6(8) yes
C15 . C16 . C17 . 122.5(10) yes
C15 . C16 . H19 . 118.8(11) no
C17 . C16 . H19 . 118.8(12) no
C16 . C17 . C18 . 117.7(10) yes
C16 . C17 . H20 . 121.2(13) no
C18 . C17 . H20 . 121.2(13) no
C17 . C18 . C19 . 121.6(9) yes
C17 . C18 . H21 . 119.2(12) no
C19 . C18 . H21 . 119.2(12) no
C18 . C19 . C20 . 120.7(9) yes
C18 . C19 . H22 . 119.7(11) no
C20 . C19 . H22 . 119.7(11) no
O2 . C20 . C15 . 122.5(7) yes
O2 . C20 . C19 . 118.5(8) yes
C15 . C20 . C19 . 119.0(8) yes
N3 . C21 . C22 . 116.7(9) yes
N3 . C21 . H23 . 121.7(11) no
C22 . C21 . H23 . 121.7(11) no
N4 . C22 . C21 . 113.7(8) yes
N4 . C22 . C23 . 123.8(9) yes
C21 . C22 . C23 . 122.4(9) yes
C22 . C23 . C24 . 120.5(11) yes
C22 . C23 . H24 . 119.7(12) no
C24 . C23 . H24 . 119.7(12) no
C23 . C24 . C25 . 118.8(10) yes
C23 . C24 . H25 . 120.6(13) no
C25 . C24 . H25 . 120.6(12) no
C24 . C25 . C26 . 118.6(9) yes
C24 . C25 . H26 . 120.7(11) no
C26 . C25 . H26 . 120.7(11) no
N4 . C26 . C25 . 122.5(9) yes
N4 . C26 . H27 . 118.8(10) no
C25 . C26 . H27 . 118.7(10) no
N5 . C27 . N6 . 106.17(5) yes
N5 . C27 . C28 . 106.17(5) yes
C27 . C28 . C29 . 125.47(4) yes
N7 . C30 . N8 . 108.94(6) yes
N7 . C30 . C31 . 108.94(6) yes
C30 . C31 . C32 . 125.73(4) yes

loop_
_geom_bond_atom_site_label_1
_geom_bond_site_symmetry_1
_geom_bond_atom_site_label_2
_geom_bond_site_symmetry_2
_geom_bond_distance
_geom_bond_publ_flag
Ni1 . N3 . 2.058(8) yes
Ni1 . N4 . 2.100(7) yes
Ni1 . N5 . 2.005(8) yes
Ni1 . N7 . 2.044(8) yes
Mn1 . O1 . 1.907(5) yes
Mn1 . O2 . 1.878(5) yes
Mn1 . O3 . 2.106(5) yes
Mn1 . N1 . 1.992(6) yes
Mn1 . N2 . 1.992(7) yes
Cl1 . Cl2 . 1.010(7) yes
Cl1 . O4 . 1.4250(12) yes
Cl1 . O5 . 1.4250(11) yes
Cl1 . O6 . 1.4250(13) yes
Cl1 . O7 . 1.4255(12) yes
Cl1 . O8 . 1.194(14) yes
Cl1 . O10 . 0.896(15) yes
Cl2 . O5 . 0.816(17) yes
Cl2 . O7 . 1.414(11) yes
Cl2 . O8 . 1.4258(12) yes
Cl2 . O9 . 1.4249(11) yes
Cl2 . O10 . 1.4251(13) yes
Cl2 . O11 . 1.4250(12) yes
O1 . C1 . 1.346(9) yes
O2 . C20 . 1.330(9) yes
O3 . N3 . 1.311(8) yes
O4 . O10 . 0.777(15) yes
O5 . O10 . 1.485(19) yes
O5 . O11 . 0.827(15) yes
O6 . O7 . 1.141(18) yes
O8 . O9 . 1.52(2) yes
O8 . O10 . 1.60(2) yes
N1 . C7 . 1.274(9) yes
N1 . C8 . 1.511(9) yes
N2 . C11 . 1.498(9) yes
N2 . C14 . 1.30(1) yes
N3 . C21 . 1.327(11) yes
N4 . C22 . 1.33(1) yes
N4 . C26 . 1.36(1) yes
N5 . C27 . 1.5199(6) yes
N6 . C27 . 1.4444(7) yes
N6 . C29 . 1.3532(7) yes
N7 . C30 . 1.3931(6) yes
N8 . C30 . 1.4700(8) yes
N8 . C32 . 1.3538(6) yes
C1 . C2 . 1.401(11) yes
C1 . C6 . 1.433(11) yes
C2 . C3 . 1.366(11) yes
C2 . H1 . 0.95(1) no
C3 . C4 . 1.404(13) yes
C3 . H2 . 0.950(13) no
C4 . C5 . 1.392(12) yes
C4 . H3 . 0.95(1) no
C5 . C6 . 1.410(11) yes
C5 . H4 . 0.95(1) no
C6 . C7 . 1.442(11) yes
C7 . H5 . 0.950(12) no
C8 . C9 . 1.50(1) yes
C8 . C10 . 1.519(11) yes
C8 . C11 . 1.56(1) yes
C9 . H6 . 0.950(12) no
C9 . H7 . 0.950(12) no
C9 . H8 . 0.950(12) no
C10 . H9 . 0.950(13) no
C10 . H10 . 0.950(11) no
C10 . H11 . 0.950(12) no
C11 . C12 . 1.57(1) yes
C11 . C13 . 1.519(11) yes
C12 . H12 . 0.950(12) no
C12 . H13 . 0.950(12) no
C12 . H14 . 0.950(12) no
C13 . H15 . 0.950(12) no
C13 . H16 . 0.950(13) no
C13 . H17 . 0.950(12) no
C14 . C15 . 1.449(12) yes
C14 . H18 . 0.950(12) no
C15 . C16 . 1.407(12) yes
C15 . C20 . 1.401(12) yes
C16 . C17 . 1.376(13) yes
C16 . H19 . 0.95(2) no
C17 . C18 . 1.385(14) yes
C17 . H20 . 0.95(2) no
C18 . C19 . 1.380(12) yes
C18 . H21 . 0.95(2) no
C19 . C20 . 1.392(11) yes
C19 . H22 . 0.95(1) no
C21 . C22 . 1.482(12) yes
C21 . H23 . 0.95(1) no
C22 . C23 . 1.372(12) yes
C23 . C24 . 1.303(13) yes
C23 . H24 . 0.95(2) no
C24 . C25 . 1.398(14) yes
C24 . H25 . 0.95(2) no
C25 . C26 . 1.374(12) yes
C25 . H26 . 0.950(13) no
C26 . H27 . 0.950(13) no
C27 . C28 . 1.4444(7) yes
C28 . C29 . 1.3532(7) yes
C30 . C31 . 1.4700(8) yes
C31 . C32 . 1.3538(6) yes

loop_
_geom_contact_atom_site_label_1
_geom_contact_site_symmetry_1
_geom_contact_atom_site_label_2
_geom_contact_site_symmetry_2
_geom_contact_distance
_geom_contact_publ_flag
Ni1 . O3 . 3.019(5) yes
Ni1 . O3 5_655 3.019(5) yes
Ni1 . N3 . 2.058(8) yes
Ni1 . N3 5_655 2.058(8) yes
Ni1 . N4 . 2.100(7) yes
Ni1 . N4 5_655 2.100(7) yes
Ni1 . N5 . 2.005(8) yes
Ni1 . N7 . 2.044(8) yes
Ni1 . C21 . 2.89(1) yes
Ni1 . C21 5_655 2.89(1) yes
Ni1 . C22 . 2.934(9) yes
Ni1 . C22 5_655 2.934(9) yes
Ni1 . C26 . 3.128(8) yes
Ni1 . C26 5_655 3.128(8) yes
Ni1 . C27 . 3.210(8) yes
Ni1 . C27 5_655 3.210(8) yes
Ni1 . C30 . 3.121(7) yes
Ni1 . C30 5_655 3.121(7) yes
Ni1 . H27 . 3.220(9) no
Ni1 . H27 5_655 3.220(9) no
Mn1 . O1 . 1.907(5) yes
Mn1 . O1 4_555 2.503(6) yes
Mn1 . O2 . 1.878(5) yes
Mn1 . O3 . 2.106(5) yes
Mn1 . N1 . 1.992(6) yes
Mn1 . N2 . 1.992(7) yes
Mn1 . N3 . 3.170(7) yes
Mn1 . C1 . 2.872(8) yes
Mn1 . C1 4_555 3.364(8) yes
Mn1 . C6 . 3.250(8) yes
Mn1 . C7 . 2.893(8) yes
Mn1 . C8 . 2.996(8) yes
Mn1 . C11 . 2.955(7) yes
Mn1 . C12 . 3.570(8) yes
Mn1 . C14 . 2.932(9) yes
Mn1 . C15 . 3.302(9) yes
Mn1 . C20 . 2.916(8) yes
Mn1 . C21 . 3.46(1) yes
Mn1 . H9 . 3.256(9) no
Mn1 . H14 . 3.180(9) no
Mn1 . H23 . 3.050(10) no
Cl1 . Cl2 . 1.010(7) yes
Cl1 . O4 . 1.4250(12) yes
Cl1 . O5 . 1.4250(11) yes
Cl1 . O6 . 1.4250(13) yes
Cl1 . O7 . 1.4255(12) yes
Cl1 . O8 . 1.194(14) yes
Cl1 . O9 . 2.12(1) yes
Cl1 . O10 . 0.896(15) yes
Cl1 . O11 . 2.23(1) yes
Cl1 . C29 3_545 3.075(11) yes
Cl1 . C32 3_555 2.822(11) yes
Cl1 . H22 5_655 3.41(8) no
Cl1 . H26 8_554 3.1(2) no
Cl2 . O4 . 2.16(1) yes
Cl2 . O5 . 0.816(17) yes
Cl2 . O6 . 2.06(1) yes
Cl2 . O7 . 1.414(11) yes
Cl2 . O8 . 1.4258(12) yes
Cl2 . O9 . 1.4249(11) yes
Cl2 . O10 . 1.4251(13) yes
Cl2 . O11 . 1.4250(12) yes
Cl2 . C29 3_545 3.556(13) yes
Cl2 . C32 3_555 3.487(12) yes
Cl2 . H2 3_545 3.36(6) no
Cl2 . H18 3_555 3.55(5) no
Cl2 . H19 3_555 3.19(6) no
Cl2 . H22 5_655 3.26(9) no
Cl2 . H24 5_655 3.1(2) no
Cl2 . H25 8_554 3.2(2) no
Cl2 . H26 8_554 3.1(2) no
O1 . O2 . 2.761(7) yes
O1 . O2 4_555 2.923(8) yes
O1 . O3 . 2.867(7) yes
O1 . N1 . 2.784(8) yes
O1 . N1 4_555 3.295(8) yes
O1 . N2 4_555 3.148(9) yes
O1 . C1 . 1.346(9) yes
O1 . C2 . 2.387(9) yes
O1 . C6 . 2.41(1) yes
O1 . C7 . 2.905(9) yes
O1 . C10 4_555 3.31(1) yes
O1 . H1 . 2.582(10) no
O1 . H9 4_555 2.48(2) no
O1 . H10 4_555 3.52(2) no
O1 . H23 . 3.342(12) no
O2 . O3 . 3.014(8) yes
O2 . N1 4_555 3.390(8) yes
O2 . N2 . 2.804(8) yes
O2 . N3 . 3.43(1) yes
O2 . C1 4_555 3.15(1) yes
O2 . C6 4_555 3.25(1) yes
O2 . C7 4_555 3.250(9) yes
O2 . C14 . 2.937(11) yes
O2 . C15 . 2.39(1) yes
O2 . C19 . 2.34(1) yes
O2 . C20 . 1.330(9) yes
O2 . C21 . 2.982(11) yes
O2 . H9 4_555 3.39(2) no
O2 . H10 4_555 3.12(3) no
O2 . H22 . 2.52(2) no
O2 . H23 . 2.237(13) no
O3 . N1 . 2.812(8) yes
O3 . N2 . 3.141(8) yes
O3 . N3 . 1.311(8) yes
O3 . N4 5_655 3.427(9) yes
O3 . N7 . 3.516(7) yes
O3 . C1 . 3.10(1) yes
O3 . C6 . 3.29(1) yes
O3 . C7 . 3.242(9) yes
O3 . C12 . 3.34(1) yes
O3 . C21 . 2.265(11) yes
O3 . C22 . 3.60(1) yes
O3 . C26 5_655 3.172(11) yes
O3 . C30 . 3.588(11) yes
O3 . H14 . 2.520(11) no
O3 . H23 . 2.48(2) no
O3 . H27 5_655 2.40(5) no
O4 . O5 . 2.14(2) yes
O4 . O6 . 2.299(15) yes
O4 . O7 . 2.741(7) yes
O4 . O8 . 2.15(2) yes
O4 . O9 . 3.212(15) yes
O4 . O10 . 0.777(15) yes
O4 . O11 . 2.90(2) yes
O4 . N6 3_545 3.474(18) yes
O4 . C9 4_655 3.436(19) yes
O4 . C25 8_554 3.57(2) yes
O4 . C28 3_545 3.474(18) yes
O4 . C29 3_545 2.132(18) yes
O4 . C32 3_555 3.547(17) yes
O4 . H2 3_545 3.51(9) no
O4 . H4 4_655 3.44(13) no
O4 . H5 4_655 3.1(2) no
O4 . H7 4_655 2.8(2) no
O4 . H8 4_655 3.24(12) no
O4 . H26 8_554 2.6(3) no
O5 . O6 . 2.356(17) yes
O5 . O7 . 1.83(2) yes
O5 . O8 . 2.146(15) yes
O5 . O9 . 2.06(2) yes
O5 . O10 . 1.485(19) yes
O5 . O11 . 0.827(15) yes
O5 . C3 3_545 3.59(2) yes
O5 . C18 5_655 3.58(2) yes
O5 . C29 3_545 3.07(3) yes
O5 . H2 3_545 2.68(11) no
O5 . H21 5_655 2.9(2) no
O5 . H22 5_655 3.03(13) no
O5 . H24 5_655 3.2(2) no
O5 . H25 8_554 3.2(2) no
O5 . H26 8_554 3.1(2) no
O6 . O7 . 1.141(18) yes
O6 . O8 . 2.26(2) yes
O6 . O9 . 3.135(15) yes
O6 . O10 . 2.14(2) yes
O6 . O11 . 3.060(17) yes
O6 . C9 8_555 3.512(12) yes
O6 . C19 5_655 3.567(19) yes
O6 . C29 3_545 3.32(2) yes
O6 . C32 3_555 2.371(18) yes
O6 . H5 8_555 3.4(2) no
O6 . H7 8_555 2.7(2) no
O6 . H10 8_555 2.9(3) no
O6 . H22 5_655 2.70(12) no
O7 . O8 . 2.027(16) yes
O7 . O9 . 2.331(17) yes
O7 . O10 . 2.258(13) yes
O7 . O11 . 2.354(18) yes
O7 . C19 5_655 3.309(16) yes
O7 . C32 3_555 2.832(16) yes
O7 . H7 8_555 3.5(1) no
O7 . H10 8_555 2.9(2) no
O7 . H19 3_555 2.79(9) no
O7 . H22 5_655 2.40(10) no
O7 . H24 5_655 2.92(12) no
O8 . O9 . 1.52(2) yes
O8 . O10 . 1.60(2) yes
O8 . O11 . 2.793(6) yes
O8 . C14 3_555 3.60(2) yes
O8 . C25 8_554 3.57(2) yes
O8 . C32 3_555 2.57(2) yes
O8 . H7 4_655 3.46(13) no
O8 . H8 4_655 3.17(10) no
O8 . H12 3_555 3.42(6) no
O8 . H17 3_555 2.71(11) no
O8 . H18 3_555 2.74(10) no
O8 . H19 3_555 3.18(10) no
O8 . H25 8_554 3.5(2) no
O8 . H26 8_554 2.9(2) no
O9 . O10 . 2.466(15) yes
O9 . O11 . 2.255(17) yes
O9 . C13 3_555 3.498(15) yes
O9 . C14 3_555 3.266(16) yes
O9 . C16 3_555 3.40(2) yes
O9 . C24 8_554 3.32(2) yes
O9 . C25 8_554 3.57(2) yes
O9 . H15 3_555 3.47(9) no
O9 . H17 3_555 2.71(9) no
O9 . H18 3_555 2.36(10) no
O9 . H19 3_555 2.54(13) no
O9 . H24 5_655 3.1(2) no
O9 . H25 5_655 3.1(2) no
O9 . H25 8_554 2.7(3) no
O9 . H26 8_554 3.2(2) no
O10 . O11 . 2.254(19) yes
O10 . C25 8_554 3.29(2) yes
O10 . C29 3_545 2.58(2) yes
O10 . C32 3_555 3.47(2) yes
O10 . H2 3_545 3.21(9) no
O10 . H7 4_655 3.3(1) no
O10 . H8 4_655 3.40(9) no
O10 . H25 8_554 3.6(2) no
O10 . H26 8_554 2.4(3) no
O11 . C3 3_545 3.267(19) yes
O11 . C18 5_655 3.41(2) yes
O11 . C19 5_655 3.56(2) yes
O11 . C23 5_655 3.50(2) yes
O11 . C29 3_545 3.55(2) yes
O11 . H1 3_545 3.49(7) no
O11 . H2 3_545 2.37(10) no
O11 . H21 5_655 2.8(2) no
O11 . H22 5_655 3.10(12) no
O11 . H24 5_655 2.8(2) no
O11 . H25 5_655 3.2(2) no
O11 . H25 8_554 3.0(2) no
O11 . H26 8_554 3.4(2) no
N1 . N2 . 2.601(9) yes
N1 . C1 . 2.99(1) yes
N1 . C6 . 2.42(1) yes
N1 . C7 . 1.274(9) yes
N1 . C8 . 1.511(9) yes
N1 . C9 . 2.51(1) yes
N1 . C10 . 2.42(1) yes
N1 . C11 . 2.43(1) yes
N1 . C12 . 3.09(1) yes
N1 . H5 . 1.904(12) no
N1 . H6 . 3.320(13) no
N1 . H7 . 2.68(2) no
N1 . H8 . 2.710(11) no
N1 . H9 . 2.610(13) no
N1 . H10 . 2.570(12) no
N1 . H11 . 3.260(11) no
N1 . H13 . 3.520(12) no
N1 . H14 . 2.77(1) no
N1 . H27 5_655 3.21(7) no
N2 . C1 4_555 3.46(1) yes
N2 . C2 4_555 3.457(11) yes
N2 . C8 . 2.49(1) yes
N2 . C10 . 3.16(1) yes
N2 . C11 . 1.498(9) yes
N2 . C12 . 2.41(1) yes
N2 . C13 . 2.50(1) yes
N2 . C14 . 1.30(1) yes
N2 . C15 . 2.44(1) yes
N2 . C20 . 3.00(1) yes
N2 . H1 4_555 3.22(2) no
N2 . H9 . 2.820(13) no
N2 . H12 . 2.580(12) no
N2 . H13 . 3.250(11) no
N2 . H14 . 2.580(11) no
N2 . H15 . 2.630(11) no
N2 . H16 . 3.30(1) no
N2 . H17 . 2.750(11) no
N2 . H18 . 1.930(11) no
N3 . N4 . 2.61(1) yes
N3 . N4 5_655 3.237(11) yes
N3 . N5 . 2.91(1) yes
N3 . N7 . 2.87(1) yes
N3 . C21 . 1.327(11) yes
N3 . C22 . 2.392(11) yes
N3 . C26 5_655 3.507(12) yes
N3 . C27 . 3.288(13) yes
N3 . C30 . 3.104(12) yes
N3 . H14 . 3.300(13) no
N3 . H23 . 2.00(1) no
N3 . H27 5_655 3.01(3) no
N4 . N5 . 2.859(9) yes
N4 . N7 . 2.974(9) yes
N4 . C21 . 2.354(12) yes
N4 . C22 . 1.33(1) yes
N4 . C23 . 2.381(12) yes
N4 . C24 . 2.773(13) yes
N4 . C25 . 2.395(12) yes
N4 . C26 . 1.36(1) yes
N4 . C27 5_655 3.565(13) yes
N4 . C30 . 3.447(11) yes
N4 . H14 5_655 3.48(2) no
N4 . H23 . 3.23(2) no
N4 . H24 . 3.222(13) no
N4 . H26 . 3.248(12) no
N4 . H27 . 2.00(1) no
N5 . N6 . 2.3705(14) yes
N5 . N6 5_655 2.3705(14) yes
N5 . C21 . 3.500(11) yes
N5 . C21 5_655 3.500(11) yes
N5 . C22 . 3.51(1) yes
N5 . C22 5_655 3.51(1) yes
N5 . C27 . 1.5199(6) yes
N5 . C27 5_655 1.5199(6) yes
N5 . C28 . 2.3705(14) yes
N5 . C28 5_655 2.3705(14) yes
N6 . C27 . 1.4444(7) yes
N6 . C27 5_655 2.154(13) yes
N6 . C28 . 0.000 yes
N6 . C28 5_655 1.11(2) yes
N6 . C29 . 1.3532(7) yes
N6 . C29 5_655 2.13(2) yes
N6 . H4 2_665 3.41(3) no
N6 . H21 7_555 3.17(6) no
N7 . N8 . 2.3304(13) yes
N7 . N8 5_655 2.3304(13) yes
N7 . C21 . 3.560(11) yes
N7 . C21 5_655 3.560(11) yes
N7 . C30 . 1.3931(6) yes
N7 . C30 5_655 1.3931(7) yes
N7 . C31 . 2.3304(13) yes
N7 . C31 5_655 2.3304(13) yes
N7 . H12 . 3.450(13) no
N7 . H12 5_655 3.450(13) no
N7 . H14 . 3.336(12) no
N7 . H14 5_655 3.336(12) no
N8 . C30 . 1.4700(8) yes
N8 . C30 5_655 2.139(11) yes
N8 . C31 . 0.000 yes
N8 . C31 5_655 1.142(18) yes
N8 . C32 . 1.3538(6) yes
N8 . C32 5_655 2.198(18) yes
N8 . H6 2_655 3.16(3) no
N8 . H6 6_555 2.95(4) no
N8 . H12 . 2.85(2) no
N8 . H12 5_655 3.437(12) no
C1 . C2 . 1.401(11) yes
C1 . C3 . 2.400(12) yes
C1 . C4 . 2.820(13) yes
C1 . C5 . 2.452(12) yes
C1 . C6 . 1.433(11) yes
C1 . C7 . 2.529(11) yes
C1 . C14 4_555 3.581(11) yes
C1 . C15 4_555 3.534(12) yes
C1 . C20 4_555 3.382(11) yes
C1 . H1 . 2.047(13) no
C1 . H2 . 3.253(12) no
C1 . H4 . 3.31(2) no
C1 . H5 . 3.34(2) no
C1 . H9 4_555 3.11(2) no
C2 . C3 . 1.366(11) yes
C2 . C4 . 2.424(14) yes
C2 . C5 . 2.800(13) yes
C2 . C6 . 2.441(12) yes
C2 . C14 4_555 3.347(12) yes
C2 . C15 4_555 3.571(13) yes
C2 . H1 . 0.95(1) no
C2 . H2 . 2.006(12) no
C2 . H3 . 3.28(2) no
C2 . H9 4_555 2.93(3) no
C2 . H15 4_555 3.45(3) no
C2 . H21 7_555 3.56(5) no
C3 . C4 . 1.404(13) yes
C3 . C5 . 2.405(13) yes
C3 . C6 . 2.785(13) yes
C3 . H1 . 2.02(2) no
C3 . H2 . 0.950(13) no
C3 . H3 . 2.06(2) no
C3 . H4 . 3.27(2) no
C4 . C5 . 1.392(12) yes
C4 . C6 . 2.435(12) yes
C4 . H1 . 3.28(2) no
C4 . H2 . 2.04(2) no
C4 . H3 . 0.95(1) no
C4 . H3 2_665 3.540(4) no
C4 . H4 . 2.04(2) no
C4 . H4 2_665 3.558(8) no
C5 . C6 . 1.410(11) yes
C5 . C7 . 2.439(11) yes
C5 . H2 . 3.26(2) no
C5 . H3 . 2.047(13) no
C5 . H3 2_665 3.361(8) no
C5 . H4 . 0.95(1) no
C5 . H5 . 2.567(12) no
C6 . C7 . 1.442(11) yes
C6 . C20 4_555 3.293(12) yes
C6 . H1 . 3.30(2) no
C6 . H3 . 3.295(13) no
C6 . H4 . 2.05(2) no
C6 . H5 . 2.056(13) no
C6 . H27 5_655 3.29(7) no
C7 . C8 . 2.414(11) yes
C7 . C9 . 2.803(11) yes
C7 . C10 . 3.157(11) yes
C7 . C11 . 3.587(11) yes
C7 . C20 4_555 3.598(11) yes
C7 . H4 . 2.587(12) no
C7 . H5 . 0.950(12) no
C7 . H7 . 2.570(13) no
C7 . H8 . 2.923(12) no
C7 . H9 . 3.501(12) no
C7 . H10 . 2.93(1) no
C7 . H14 . 3.522(13) no
C7 . H22 4_555 3.51(6) no
C7 . H27 5_655 3.03(7) no
C8 . C9 . 1.50(1) yes
C8 . C10 . 1.519(11) yes
C8 . C11 . 1.56(1) yes
C8 . C12 . 2.573(11) yes
C8 . C13 . 2.550(12) yes
C8 . H5 . 2.503(11) no
C8 . H6 . 2.03(1) no
C8 . H7 . 2.03(1) no
C8 . H8 . 2.029(12) no
C8 . H9 . 2.042(13) no
C8 . H10 . 2.04(1) no
C8 . H11 . 2.043(13) no
C8 . H12 . 3.39(2) no
C8 . H13 . 2.77(2) no
C8 . H14 . 2.73(2) no
C8 . H15 . 2.813(12) no
C8 . H16 . 2.650(12) no
C8 . H17 . 3.357(12) no
C9 . C10 . 2.460(12) yes
C9 . C11 . 2.542(11) yes
C9 . C12 . 2.907(12) yes
C9 . C13 . 3.201(12) yes
C9 . C32 6_554 3.269(18) yes
C9 . H5 . 2.388(12) no
C9 . H6 . 0.950(12) no
C9 . H7 . 0.950(12) no
C9 . H8 . 0.950(12) no
C9 . H9 . 3.281(12) no
C9 . H10 . 2.66(2) no
C9 . H11 . 2.61(1) no
C9 . H12 2_655 3.412(13) no
C9 . H13 . 2.601(13) no
C9 . H13 2_655 3.457(10) no
C9 . H14 . 3.078(12) no
C9 . H16 . 2.849(12) no
C10 . C11 . 2.550(11) yes
C10 . C13 . 2.920(12) yes
C10 . H1 4_555 3.09(3) no
C10 . H5 . 3.179(12) no
C10 . H6 . 2.635(12) no
C10 . H7 . 2.631(12) no
C10 . H8 . 3.29(2) no
C10 . H9 . 0.950(13) no
C10 . H10 . 0.950(11) no
C10 . H11 . 0.950(12) no
C10 . H15 . 2.694(11) no
C10 . H16 . 2.990(12) no
C10 . H20 6_554 3.27(6) no
C11 . C12 . 1.57(1) yes
C11 . C13 . 1.519(11) yes
C11 . C14 . 2.420(11) yes
C11 . H6 . 2.75(2) no
C11 . H7 . 3.36(2) no
C11 . H8 . 2.69(1) no
C11 . H9 . 2.67(2) no
C11 . H10 . 3.36(1) no
C11 . H11 . 2.79(1) no
C11 . H12 . 2.09(1) no
C11 . H13 . 2.090(12) no
C11 . H13 2_655 3.472(7) no
C11 . H14 . 2.09(1) no
C11 . H15 . 2.042(12) no
C11 . H16 . 2.042(12) no
C11 . H17 . 2.043(11) no
C11 . H18 . 2.52(1) no
C12 . C13 . 2.507(12) yes
C12 . C14 . 3.086(12) yes
C12 . C30 . 3.538(14) yes
C12 . H6 . 3.177(12) no
C12 . H6 2_655 3.278(12) no
C12 . H8 . 2.509(13) no
C12 . H12 . 0.950(12) no
C12 . H13 . 0.950(12) no
C12 . H13 2_655 2.940(4) no
C12 . H14 . 0.950(12) no
C12 . H15 . 3.32(2) no
C12 . H16 . 2.785(13) no
C12 . H16 2_655 3.170(12) no
C12 . H17 . 2.571(12) no
C12 . H18 . 3.121(13) no
C12 . H27 5_655 3.35(4) no
C13 . C14 . 2.816(12) yes
C13 . H1 4_555 3.52(3) no
C13 . H6 . 2.93(2) no
C13 . H8 . 3.508(12) no
C13 . H9 . 3.028(13) no
C13 . H11 . 2.663(13) no
C13 . H12 . 2.68(2) no
C13 . H13 . 2.69(1) no
C13 . H13 2_655 3.041(12) no
C13 . H14 . 3.33(1) no
C13 . H15 . 0.950(12) no
C13 . H16 . 0.950(13) no
C13 . H17 . 0.950(12) no
C13 . H18 . 2.41(2) no
C14 . C15 . 1.449(12) yes
C14 . C16 . 2.433(12) yes
C14 . C20 . 2.522(12) yes
C14 . H1 4_555 3.30(3) no
C14 . H12 . 2.834(12) no
C14 . H14 . 3.394(12) no
C14 . H15 . 2.831(13) no
C14 . H17 . 2.68(2) no
C14 . H18 . 0.950(12) no
C14 . H19 . 2.56(2) no
C15 . C16 . 1.407(12) yes
C15 . C17 . 2.439(13) yes
C15 . C18 . 2.774(12) yes
C15 . C19 . 2.406(13) yes
C15 . C20 . 1.401(12) yes
C15 . H18 . 2.06(1) no
C15 . H19 . 2.04(1) no
C15 . H20 . 3.30(2) no
C15 . H22 . 3.27(2) no
C16 . C17 . 1.376(13) yes
C16 . C18 . 2.362(15) yes
C16 . C19 . 2.749(15) yes
C16 . C20 . 2.414(13) yes
C16 . H11 6_555 3.54(4) no
C16 . H18 . 2.55(2) no
C16 . H19 . 0.95(2) no
C16 . H20 . 2.04(2) no
C16 . H21 . 3.22(2) no
C16 . H24 7_545 3.43(2) no
C17 . C18 . 1.385(14) yes
C17 . C19 . 2.415(15) yes
C17 . C20 . 2.817(13) yes
C17 . H9 6_555 3.52(4) no
C17 . H11 6_555 3.22(6) no
C17 . H19 . 2.01(2) no
C17 . H20 . 0.95(2) no
C17 . H21 . 2.03(2) no
C17 . H22 . 3.27(2) no
C18 . C19 . 1.380(12) yes
C18 . C20 . 2.409(12) yes
C18 . H1 7_545 3.58(4) no
C18 . H19 . 3.22(2) no
C18 . H20 . 2.04(2) no
C18 . H21 . 0.95(2) no
C18 . H22 . 2.03(2) no
C19 . C20 . 1.392(11) yes
C19 . H5 4_555 3.59(7) no
C19 . H20 . 3.27(2) no
C19 . H21 . 2.02(2) no
C19 . H22 . 0.95(1) no
C19 . H23 . 3.20(1) no
C19 . H24 . 3.49(2) no
C20 . C21 . 3.482(13) yes
C20 . H18 . 3.34(1) no
C20 . H19 . 3.27(1) no
C20 . H21 . 3.26(2) no
C20 . H22 . 2.04(1) no
C20 . H23 . 2.86(1) no
C21 . C22 . 1.482(12) yes
C21 . C23 . 2.502(13) yes
C21 . C30 . 3.475(12) yes
C21 . H20 7_555 3.01(3) no
C21 . H23 . 0.95(1) no
C21 . H24 . 2.67(2) no
C22 . C23 . 1.372(12) yes
C22 . C24 . 2.323(13) yes
C22 . C25 . 2.673(13) yes
C22 . C26 . 2.273(13) yes
C22 . H20 7_555 3.28(3) no
C22 . H23 . 2.14(2) no
C22 . H24 . 2.02(2) no
C22 . H25 . 3.19(2) no
C22 . H27 . 3.13(2) no
C23 . C24 . 1.303(13) yes
C23 . C25 . 2.324(14) yes
C23 . C26 . 2.682(15) yes
C23 . H19 7_555 3.20(3) no
C23 . H20 7_555 3.38(3) no
C23 . H23 . 2.74(1) no
C23 . H24 . 0.95(2) no
C23 . H25 . 1.97(2) no
C23 . H26 . 3.18(2) no
C24 . C25 . 1.398(14) yes
C24 . C26 . 2.383(15) yes
C24 . H2 6_565 3.29(4) no
C24 . H3 6_565 3.44(6) no
C24 . H17 6_555 3.50(4) no
C24 . H24 . 1.96(2) no
C24 . H25 . 0.95(2) no
C24 . H26 . 2.05(2) no
C24 . H27 . 3.24(2) no
C25 . C26 . 1.374(12) yes
C25 . H2 6_565 3.34(5) no
C25 . H3 6_565 2.95(6) no
C25 . H8 5_655 3.37(5) no
C25 . H17 6_555 3.40(4) no
C25 . H24 . 3.19(2) no
C25 . H25 . 2.05(2) no
C25 . H26 . 0.950(13) no
C25 . H27 . 2.01(2) no
C26 . H3 6_565 3.22(4) no
C26 . H8 5_655 3.54(3) no
C26 . H14 5_655 2.93(3) no
C26 . H25 . 3.25(2) no
C26 . H26 . 2.03(1) no
C26 . H27 . 0.950(13) no
C27 . C28 . 1.4444(7) yes
C27 . C28 5_655 2.154(13) yes
C27 . C29 . 2.4871(15) yes
C27 . C29 5_655 3.444(14) yes
C27 . H21 7_555 3.43(5) no
C28 . C29 . 1.3532(7) yes
C28 . C29 5_655 2.13(2) yes
C28 . H4 2_665 3.41(3) no
C28 . H21 7_555 3.17(6) no
C29 . H2 . 3.42(3) no
C29 . H4 2_665 3.01(4) no
C29 . H21 7_555 2.95(8) no
C30 . C31 . 1.4700(8) yes
C30 . C31 5_655 2.139(11) yes
C30 . C32 . 2.5135(15) yes
C30 . C32 5_655 3.459(11) yes
C30 . H6 6_555 3.56(3) no
C30 . H12 . 2.92(1) no
C30 . H14 . 3.27(1) no
C31 . C32 . 1.3538(6) yes
C31 . C32 5_655 2.198(18) yes
C31 . H6 2_655 3.16(3) no
C31 . H6 6_555 2.95(4) no
C31 . H12 . 2.85(2) no
C31 . H12 5_655 3.437(12) no
C32 . H6 2_655 3.44(4) no
C32 . H6 6_555 2.75(5) no
C32 . H7 6_555 2.93(5) no
C32 . H10 6_555 3.55(6) no
C32 . H11 6_555 3.28(6) no
C32 . H12 . 3.23(2) no
